data_7027984
loop_
_publ_author_name
'Buntem, Radchada'
'Lewis, Jack'
'Morewood, Catherine A.'
'Raithby, Paul R.'
'Ramirez de Arellano, M. Carmen'
'Shields, Gregory P.'

_publ_section_title
;
 Use of the monocationic fragment [Ru(\h5-C5H5)(MeCN)3]+ as a capping
 reagent in the synthesis of mixed-metal clusters: synthesis and
 structural characterisation of [Os3RuH(CO)11(\h5-C5H5)] and
 [Os3Ru2(CO)9(\m3-CO)2(\h5-C5H5)2]
;
_journal_issue 7
_journal_name_full 'Journal of the Chemical Society, Dalton Transactions'
_journal_page_first 1091
_journal_paper_doi 10.1039/a708714d
_journal_year 1998
_chemical_formula_sum 'C21 H10 O11 Os3 Ru2'
_chemical_formula_weight 1211.03
_chemical_name_systematic
;
 ?
;
_space_group_IT_number 11
_symmetry_cell_setting monoclinic
_symmetry_space_group_name_Hall '-P 2yb'
_symmetry_space_group_name_H-M 'P 1 21/m 1'
_atom_sites_solution_hydrogens geom
_atom_sites_solution_primary direct
_atom_sites_solution_secondary difmap
_audit_creation_method SHELXL
_cell_angle_alpha 90.00
_cell_angle_beta 93.59(2)
_cell_angle_gamma 90.00
_cell_formula_units_Z 2
_cell_length_a 9.678(3)
_cell_length_b 12.117(5)
_cell_length_c 10.497(3)
_cell_measurement_reflns_used 30
_cell_measurement_temperature 290(2)
_cell_measurement_theta_max 25
_cell_measurement_theta_min 20
_cell_volume 1228.6(7)
_computing_cell_refinement 'Siemens P3'
_computing_data_collection 'Siemens P3'
_computing_data_reduction 'Siemens XDISK'
_computing_molecular_graphics 'SHELXTL (Sheldrick, 1990)'
_computing_publication_material 'SHELXL-93 (Sheldrick, 1993)'
_computing_structure_refinement 'SHELXL-93 (Sheldrick, 1993)'
_computing_structure_solution 'SHELXTL (Sheldrick, 1990)'
_diffrn_ambient_temperature 290(2)
_diffrn_measurement_device 'Siemens R3mV'
_diffrn_measurement_method omega/2theta
_diffrn_radiation_monochromator graphite
_diffrn_radiation_source 'fine-focus sealed tube'
_diffrn_radiation_type MoK\a
_diffrn_radiation_wavelength 0.71073
_diffrn_reflns_av_R_equivalents 0.045
_diffrn_reflns_av_sigmaI/netI 0.030
_diffrn_reflns_limit_h_max 10
_diffrn_reflns_limit_h_min 0
_diffrn_reflns_limit_k_max 13
_diffrn_reflns_limit_k_min 0
_diffrn_reflns_limit_l_max 11
_diffrn_reflns_limit_l_min -11
_diffrn_reflns_number 1788
_diffrn_reflns_theta_max 22.54
_diffrn_reflns_theta_min 2.57
_diffrn_standards_interval_count 97
_diffrn_standards_number 3
_exptl_absorpt_coefficient_mu 16.716
_exptl_absorpt_correction_T_max 0.739
_exptl_absorpt_correction_T_min 0.005
_exptl_absorpt_correction_type Semi-empirical
_exptl_crystal_colour 'Dark orange'
_exptl_crystal_density_diffrn 3.274
_exptl_crystal_description Plate
_exptl_crystal_F_000 1080
_exptl_crystal_size_max 0.25
_exptl_crystal_size_mid 0.20
_exptl_crystal_size_min 0.05
_refine_diff_density_max 4.143
_refine_diff_density_min -2.751
_refine_diff_density_rms 0.440
_refine_ls_extinction_method none
_refine_ls_goodness_of_fit_all 1.071
_refine_ls_goodness_of_fit_obs 1.091
_refine_ls_hydrogen_treatment 'riding on C atoms'
_refine_ls_matrix_type full
_refine_ls_number_parameters 178
_refine_ls_number_reflns 1616
_refine_ls_number_restraints 0
_refine_ls_restrained_S_all 1.073
_refine_ls_restrained_S_obs 1.091
_refine_ls_R_factor_all 0.0766
_refine_ls_R_factor_obs 0.0680
_refine_ls_shift/esd_max 0.002
_refine_ls_shift/esd_mean 0.000
_refine_ls_structure_factor_coef Fsqd
_refine_ls_weighting_details 'w=1/[\s^2^(Fo^2^)+(0.1673P)^2^+0.0000P] where P=(Fo^2^+2Fc^2^)/3'
_refine_ls_weighting_scheme calc
_refine_ls_wR_factor_all 0.1991
_refine_ls_wR_factor_obs 0.1865
_reflns_number_observed 1391
_reflns_number_total 1619
_reflns_observed_criterion >2sigma(I)
_cod_data_source_file d708714sup1.cif
_cod_data_source_block dar10
_cod_depositor_comments
;
The following automatic conversions were performed:

'_refine_ls_weighting_scheme' value 'calc
w=1/[\s^2^(Fo^2^)+(0.1673P)^2^+0.0000P] where P=(Fo^2^+2Fc^2^)/3' was
changed to 'calc'. New tag '_refine_ls_weighting_details' was
created. The value of the new tag was set to
'w=1/[\s^2^(Fo^2^)+(0.1673P)^2^+0.0000P] where P=(Fo^2^+2Fc^2^)/3'.

Automatic conversion script
Id: cif_fix_values 3143 2015-03-26 13:38:13Z robertas 
;
_cod_original_sg_symbol_H-M P2(1)/m
_cod_database_code 7027984

loop_
_symmetry_equiv_pos_as_xyz
'x, y, z'
'-x, y+1/2, -z'
'-x, -y, -z'
'x, -y-1/2, z'

loop_
_atom_site_aniso_label
_atom_site_aniso_U_11
_atom_site_aniso_U_22
_atom_site_aniso_U_33
_atom_site_aniso_U_23
_atom_site_aniso_U_13
_atom_site_aniso_U_12
Os1 0.0437(8) 0.0626(9) 0.0454(8) 0.000 -0.0084(6) 0.000
Os2 0.0408(7) 0.0468(7) 0.0468(7) -0.0031(3) -0.0025(4) 0.0011(3)
Ru1 0.0364(13) 0.0511(14) 0.0414(13) 0.000 -0.0029(10) 0.000
Ru2 0.0352(13) 0.0490(14) 0.0449(13) 0.000 -0.0021(10) 0.000
C11 0.065(27) 0.110(35) 0.097(37) 0.000 -0.037(25) 0.000
O11 0.097(26) 0.203(44) 0.048(17) 0.000 -0.015(16) 0.000
C12 0.047(14) 0.102(23) 0.073(17) -0.045(15) -0.028(13) -0.001(15)
O12 0.059(11) 0.091(14) 0.111(16) -0.047(13) 0.008(10) -0.019(12)
C21 0.041(15) 0.063(14) 0.065(15) 0.001(12) -0.019(11) 0.017(11)
O21 0.051(12) 0.072(12) 0.117(16) -0.004(11) -0.009(10) 0.006(10)
C22 0.098(23) 0.053(15) 0.073(20) -0.033(13) -0.014(17) 0.003(13)
O22 0.130(21) 0.083(14) 0.063(13) -0.004(11) 0.020(12) 0.017(13)
C23 0.072(16) 0.052(15) 0.061(14) -0.010(11) -0.022(12) -0.014(13)
O23 0.125(20) 0.065(13) 0.093(15) -0.011(12) -0.022(13) -0.044(14)
C1 0.027(10) 0.053(13) 0.060(13) 0.008(10) -0.014(9) 0.005(9)
O1 0.056(9) 0.049(9) 0.074(10) 0.004(9) 0.010(8) 0.003(8)
C2 0.054(14) 0.089(16) 0.058(14) 0.023(12) -0.034(12) -0.016(12)
C3 0.043(14) 0.079(17) 0.090(20) 0.031(15) -0.004(13) 0.008(14)
C4 0.030(18) 0.143(43) 0.063(22) 0.000 -0.010(16) 0.000
C5 0.021(14) 0.087(26) 0.060(19) 0.000 0.014(13) 0.000
C6 0.032(11) 0.061(14) 0.109(22) -0.001(15) 0.018(13) -0.010(11)
C7 0.031(10) 0.067(13) 0.042(11) 0.018(10) 0.005(8) -0.001(9)

loop_
_atom_site_label
_atom_site_type_symbol
_atom_site_fract_x
_atom_site_fract_y
_atom_site_fract_z
_atom_site_U_iso_or_equiv
_atom_site_thermal_displace_type
_atom_site_occupancy
_atom_site_calc_flag
_atom_site_refinement_flags
Os1 Os 0.59903(13) 0.2500 0.58912(12) 0.0510(5) Uani 1 d S
Os2 Os 0.81391(9) 0.13499(7) 0.71667(8) 0.0450(5) Uani 1 d .
Ru1 Ru 0.8828(2) 0.2500 0.9425(2) 0.0432(7) Uani 1 d S
Ru2 Ru 0.6162(2) 0.2500 0.8527(2) 0.0432(7) Uani 1 d S
C11 C 0.6107(50) 0.2500 0.4127(52) 0.092(15) Uani 1 d S
O11 O 0.6219(41) 0.2500 0.2988(29) 0.117(14) Uani 1 d S
C12 C 0.4657(30) 0.1339(26) 0.5837(28) 0.075(9) Uani 1 d .
O12 O 0.3897(21) 0.0611(18) 0.5781(22) 0.087(6) Uani 1 d .
C21 C 1.0057(26) 0.1042(21) 0.7563(23) 0.057(6) Uani 1 d .
O21 O 1.1161(21) 0.0860(16) 0.7628(22) 0.081(6) Uani 1 d .
C22 C 0.8392(37) 0.1275(21) 0.5398(30) 0.076(9) Uani 1 d .
O22 O 0.8733(28) 0.1133(20) 0.4378(20) 0.092(7) Uani 1 d .
C23 C 0.7459(29) -0.0150(22) 0.7195(24) 0.063(7) Uani 1 d .
O23 O 0.6984(28) -0.0987(18) 0.7223(22) 0.096(7) Uani 1 d .
C1 C 0.7445(21) 0.1236(19) 0.9297(23) 0.047(5) Uani 1 d .
O1 O 0.7202(17) 0.0404(13) 0.9857(16) 0.059(4) Uani 1 d .
C2 C 0.9310(27) 0.1963(23) 1.1420(24) 0.069(7) Uani 1 d .
H2 H 0.8725(27) 0.1516(23) 1.1865(24) 0.082 Uiso 1 calc R
C3 C 1.0354(27) 0.1586(26) 1.0626(29) 0.071(8) Uani 1 d .
H3 H 1.0562(27) 0.0859(26) 1.0428(29) 0.085 Uiso 1 calc R
C4 C 1.0972(36) 0.2500 1.0225(38) 0.079(13) Uani 1 d S
H4 H 1.1735(36) 0.2500 0.9729(38) 0.095 Uiso 1 calc SR
C5 C 0.3869(29) 0.2500 0.8210(33) 0.055(8) Uani 1 d S
H5 H 0.3423(29) 0.2500 0.7400(33) 0.066 Uiso 1 calc SR
C6 C 0.4256(24) 0.1579(23) 0.8913(29) 0.067(7) Uani 1 d .
H6 H 0.4134(24) 0.0855(23) 0.8637(29) 0.080 Uiso 1 calc R
C7 C 0.4855(21) 0.1893(19) 1.0094(20) 0.047(5) Uani 1 d .
H7 H 0.5188(21) 0.1431(19) 1.0750(20) 0.056 Uiso 1 calc R

loop_
_atom_type_symbol
_atom_type_description
_atom_type_scat_dispersion_real
_atom_type_scat_dispersion_imag
_atom_type_scat_source
C C 0.0033 0.0016 'International Tables Vol C Tables 4.2.6.8 and 6.1.1.4'
H H 0.0000 0.0000 'International Tables Vol C Tables 4.2.6.8 and 6.1.1.4'
O O 0.0106 0.0060 'International Tables Vol C Tables 4.2.6.8 and 6.1.1.4'
Ru Ru -1.2594 0.8363 'International Tables Vol C Tables 4.2.6.8 and 6.1.1.4'
Os Os -1.2165 7.6030 'International Tables Vol C Tables 4.2.6.8 and 6.1.1.4'

loop_
_geom_angle_atom_site_label_1
_geom_angle_atom_site_label_2
_geom_angle_atom_site_label_3
_geom_angle
_geom_angle_site_symmetry_1
_geom_angle_site_symmetry_3
C11 Os1 C12 93.1(13) . .
C11 Os1 C12 93.1(13) . 4_565
C12 Os1 C12 95.0(17) . 4_565
C11 Os1 Ru2 173.1(15) . .
C12 Os1 Ru2 91.6(9) . .
C12 Os1 Ru2 91.6(9) 4_565 .
C11 Os1 Os2 112.9(12) . 4_565
C12 Os1 Os2 150.4(9) . 4_565
C12 Os1 Os2 97.4(9) 4_565 4_565
Ru2 Os1 Os2 61.35(5) . 4_565
C11 Os1 Os2 112.9(12) . .
C12 Os1 Os2 97.4(9) . .
C12 Os1 Os2 150.4(9) 4_565 .
Ru2 Os1 Os2 61.35(5) . .
Os2 Os1 Os2 60.25(5) 4_565 .
C22 Os2 C21 91.2(13) . .
C22 Os2 C23 92.0(11) . .
C21 Os2 C23 98.0(11) . .
C22 Os2 C1 169.2(11) . .
C21 Os2 C1 96.4(9) . .
C23 Os2 C1 79.3(10) . .
C22 Os2 Os1 71.9(10) . .
C21 Os2 Os1 152.9(8) . .
C23 Os2 Os1 103.5(7) . .
C1 Os2 Os1 103.6(5) . .
C22 Os2 Os2 92.7(8) . 4_565
C21 Os2 Os2 101.3(8) . 4_565
C23 Os2 Os2 160.0(9) . 4_565
C1 Os2 Os2 93.3(6) . 4_565
Os1 Os2 Os2 59.88(2) . 4_565
C22 Os2 Ru1 144.9(9) . .
C21 Os2 Ru1 74.7(8) . .
C23 Os2 Ru1 121.3(7) . .
C1 Os2 Ru1 45.4(5) . .
Os1 Os2 Ru1 106.89(5) . .
Os2 Os2 Ru1 60.08(3) 4_565 .
C22 Os2 Ru2 130.8(10) . .
C21 Os2 Ru2 131.6(8) . .
C23 Os2 Ru2 102.3(9) . .
C1 Os2 Ru2 46.6(5) . .
Os1 Os2 Ru2 59.06(6) . .
Os2 Os2 Ru2 60.45(3) 4_565 .
Ru1 Os2 Ru2 57.21(7) . .
C1 Ru1 C1 97.7(12) . 4_565
C1 Ru1 C3 147.1(11) . 4_565
C1 Ru1 C3 94.3(10) 4_565 4_565
C1 Ru1 C3 94.3(10) . .
C1 Ru1 C3 147.1(11) 4_565 .
C3 Ru1 C3 61.0(17) 4_565 .
C1 Ru1 C4 129.0(6) . .
C1 Ru1 C4 129.0(6) 4_565 .
C3 Ru1 C4 35.7(9) 4_565 .
C3 Ru1 C4 35.7(9) . .
C1 Ru1 C2 112.5(11) . 4_565
C1 Ru1 C2 86.6(9) 4_565 4_565
C3 Ru1 C2 37.8(11) 4_565 4_565
C3 Ru1 C2 60.5(11) . 4_565
C4 Ru1 C2 59.9(13) . 4_565
C1 Ru1 C2 86.6(9) . .
C1 Ru1 C2 112.5(11) 4_565 .
C3 Ru1 C2 60.5(11) 4_565 .
C3 Ru1 C2 37.8(11) . .
C4 Ru1 C2 59.9(13) . .
C2 Ru1 C2 34.2(15) 4_565 .
C1 Ru1 Ru2 50.5(6) . .
C1 Ru1 Ru2 50.5(6) 4_565 .
C3 Ru1 Ru2 143.3(8) 4_565 .
C3 Ru1 Ru2 143.3(8) . .
C4 Ru1 Ru2 177.9(11) . .
C2 Ru1 Ru2 118.1(7) 4_565 .
C2 Ru1 Ru2 118.1(7) . .
C1 Ru1 Os2 56.4(7) . .
C1 Ru1 Os2 101.4(6) 4_565 .
C3 Ru1 Os2 149.3(8) 4_565 .
C3 Ru1 Os2 110.7(9) . .
C4 Ru1 Os2 119.7(9) . .
C2 Ru1 Os2 166.8(8) 4_565 .
C2 Ru1 Os2 132.9(7) . .
Ru2 Ru1 Os2 61.98(7) . .
C1 Ru1 Os2 101.4(6) . 4_565
C1 Ru1 Os2 56.4(7) 4_565 4_565
C3 Ru1 Os2 110.7(9) 4_565 4_565
C3 Ru1 Os2 149.3(8) . 4_565
C4 Ru1 Os2 119.7(9) . 4_565
C2 Ru1 Os2 132.9(7) 4_565 4_565
C2 Ru1 Os2 166.8(8) . 4_565
Ru2 Ru1 Os2 61.98(7) . 4_565
Os2 Ru1 Os2 59.83(6) . 4_565
C1 Ru2 C1 93.6(12) 4_565 .
C1 Ru2 C6 140.9(10) 4_565 .
C1 Ru2 C6 92.4(10) . .
C1 Ru2 C6 92.4(10) 4_565 4_565
C1 Ru2 C6 140.9(10) . 4_565
C6 Ru2 C6 60.5(14) . 4_565
C1 Ru2 C5 128.1(7) 4_565 .
C1 Ru2 C5 128.1(7) . .
C6 Ru2 C5 36.1(8) . .
C6 Ru2 C5 36.1(8) 4_565 .
C1 Ru2 C7 107.6(9) 4_565 .
C1 Ru2 C7 80.0(9) . .
C6 Ru2 C7 36.1(10) . .
C6 Ru2 C7 61.3(10) 4_565 .
C5 Ru2 C7 60.6(10) . .
C1 Ru2 C7 80.0(9) 4_565 4_565
C1 Ru2 C7 107.6(9) . 4_565
C6 Ru2 C7 61.3(10) . 4_565
C6 Ru2 C7 36.1(10) 4_565 4_565
C5 Ru2 C7 60.6(10) . 4_565
C7 Ru2 C7 38.0(12) . 4_565
C1 Ru2 Ru1 48.3(6) 4_565 .
C1 Ru2 Ru1 48.3(6) . .
C6 Ru2 Ru1 136.7(8) . .
C6 Ru2 Ru1 136.7(8) 4_565 .
C5 Ru2 Ru1 168.1(9) . .
C7 Ru2 Ru1 108.3(5) . .
C7 Ru2 Ru1 108.3(5) 4_565 .
C1 Ru2 Os1 112.5(7) 4_565 .
C1 Ru2 Os1 112.5(7) . .
C6 Ru2 Os1 100.6(8) . .
C6 Ru2 Os1 100.6(8) 4_565 .
C5 Ru2 Os1 81.6(9) . .
C7 Ru2 Os1 136.7(6) . .
C7 Ru2 Os1 136.7(6) 4_565 .
Ru1 Ru2 Os1 110.32(11) . .
C1 Ru2 Os2 55.4(7) 4_565 4_565
C1 Ru2 Os2 98.7(7) . 4_565
C6 Ru2 Os2 159.9(8) . 4_565
C6 Ru2 Os2 116.2(7) 4_565 4_565
C5 Ru2 Os2 128.7(7) . 4_565
C7 Ru2 Os2 162.9(6) . 4_565
C7 Ru2 Os2 129.4(6) 4_565 4_565
Ru1 Ru2 Os2 60.81(7) . 4_565
Os1 Ru2 Os2 59.59(6) . 4_565
C1 Ru2 Os2 98.7(7) 4_565 .
C1 Ru2 Os2 55.4(7) . .
C6 Ru2 Os2 116.2(7) . .
C6 Ru2 Os2 159.9(8) 4_565 .
C5 Ru2 Os2 128.7(7) . .
C7 Ru2 Os2 129.4(6) . .
C7 Ru2 Os2 162.9(6) 4_565 .
Ru1 Ru2 Os2 60.81(7) . .
Os1 Ru2 Os2 59.59(6) . .
Os2 Ru2 Os2 59.10(7) 4_565 .
O11 C11 Os1 178.4(40) . .
O12 C12 Os1 177.0(26) . .
O21 C21 Os2 171.0(24) . .
O22 C22 Os2 169.0(28) . .
O23 C23 Os2 175.5(28) . .
O1 C1 Ru1 138.6(16) . .
O1 C1 Ru2 132.3(17) . .
Ru1 C1 Ru2 81.2(8) . .
O1 C1 Os2 125.8(18) . .
Ru1 C1 Os2 78.2(8) . .
Ru2 C1 Os2 77.9(7) . .
C2 C2 C3 108.7(17) 4_565 .
C2 C2 Ru1 72.9(7) 4_565 .
C3 C2 Ru1 69.9(15) . .
C4 C3 C2 105.4(29) . .
C4 C3 Ru1 72.4(17) . .
C2 C3 Ru1 72.3(13) . .
C3 C4 C3 111.6(40) . 4_565
C3 C4 Ru1 71.9(17) . .
C3 C4 Ru1 71.9(17) 4_565 .
C6 C5 C6 108.3(34) 4_565 .
C6 C5 Ru2 71.6(15) 4_565 .
C6 C5 Ru2 71.6(15) . .
C5 C6 C7 109.9(24) . .
C5 C6 Ru2 72.3(16) . .
C7 C6 Ru2 73.7(13) . .
C6 C7 C7 105.9(15) . 4_565
C6 C7 Ru2 70.2(13) . .
C7 C7 Ru2 71.0(6) 4_565 .

loop_
_geom_bond_atom_site_label_1
_geom_bond_atom_site_label_2
_geom_bond_distance
_geom_bond_site_symmetry_2
Os1 C11 1.86(6) .
Os1 C12 1.91(3) .
Os1 C12 1.91(3) 4_565
Os1 Ru2 2.762(3) .
Os1 Os2 2.7768(14) 4_565
Os1 Os2 2.7768(14) .
Os2 C22 1.89(3) .
Os2 C21 1.91(2) .
Os2 C23 1.93(3) .
Os2 C1 2.38(3) .
Os2 Os2 2.787(2) 4_565
Os2 Ru1 2.794(2) .
Os2 Ru2 2.825(2) .
Ru1 C1 2.03(2) .
Ru1 C1 2.03(2) 4_565
Ru1 C3 2.18(2) 4_565
Ru1 C3 2.18(2) .
Ru1 C4 2.19(3) .
Ru1 C2 2.22(2) 4_565
Ru1 C2 2.22(2) .
Ru1 Ru2 2.691(3) .
Ru1 Os2 2.794(2) 4_565
Ru2 C1 2.10(2) 4_565
Ru2 C1 2.10(2) .
Ru2 C6 2.22(2) .
Ru2 C6 2.22(2) 4_565
Ru2 C5 2.22(3) .
Ru2 C7 2.26(2) .
Ru2 C7 2.26(2) 4_565
Ru2 Os2 2.825(2) 4_565
C11 O11 1.21(6) .
C12 O12 1.15(4) .
C21 O21 1.09(3) .
C22 O22 1.15(4) .
C23 O23 1.11(3) .
C1 O1 1.20(3) .
C2 C2 1.30(6) 4_565
C2 C3 1.43(4) .
C3 C4 1.34(4) .
C4 C3 1.34(4) 4_565
C5 C6 1.38(3) 4_565
C5 C6 1.38(3) .
C6 C7 1.39(4) .
C7 C7 1.47(5) 4_565
